data_4081435
loop_
_publ_author_name
'Kruckenberg, Achim'
'Wadepohl, Hubert'
'Gade, Lutz H.'

_publ_section_title
;
 Bis(diisopropylphosphinomethyl)amine Nickel(II) and Nickel(0) Complexes:
 Coordination Chemistry, Reactivity, and Catalytic Decarbonylative C--H
 Arylation of Benzoxazole
;
_journal_issue 18
_journal_name_full Organometallics
_journal_page_first 5153
_journal_paper_doi 10.1021/om400711d
_journal_volume 32
_journal_year 2013
_chemical_absolute_configuration ad
_chemical_formula_moiety 'C31 H53 N Ni P2'
_chemical_formula_sum 'C31 H53 N Ni P2'
_chemical_formula_weight 560.39
_space_group_crystal_system orthorhombic
_space_group_IT_number 19
_space_group_name_Hall 'P 2ac 2ab'
_space_group_name_H-M_alt 'P 21 21 21'
_symmetry_cell_setting orthorhombic
_symmetry_Int_Tables_number 19
_symmetry_space_group_name_Hall 'P 2ac 2ab'
_symmetry_space_group_name_H-M 'P 21 21 21'
_atom_sites_solution_hydrogens difmap
_atom_sites_solution_primary iterative
_atom_sites_solution_secondary difmap
_audit_block_code ga_ak22
_audit_creation_date
;
'Fri Nov 18 17:04:01 2011'
;
_audit_update_record 'Fri Apr  5 16:53:57 CEST 2013'
_cell_angle_alpha 90
_cell_angle_beta 90
_cell_angle_gamma 90
_cell_formula_units_Z 4
_cell_length_a 10.1007(4)
_cell_length_b 14.7680(5)
_cell_length_c 20.7811(6)
_cell_measurement_reflns_used 22672
_cell_measurement_temperature 115(1)
_cell_measurement_theta_max 71.8547
_cell_measurement_theta_min 3.6687
_cell_volume 3099.86(18)
_computing_cell_refinement
;
CrysAlisPro, Agilent Technologies,
Version 1.171.35.19 (release 27-10-2011 CrysAlis171 .NET)
(compiled Oct 27 2011,15:02:11)
;
_computing_data_collection
;
CrysAlisPro, Agilent Technologies,
Version 1.171.35.19 (release 27-10-2011 CrysAlis171 .NET)
(compiled Oct 27 2011,15:02:11)
;
_computing_data_reduction
;
CrysAlisPro, Agilent Technologies,
Version 1.171.35.19 (release 27-10-2011 CrysAlis171 .NET)
(compiled Oct 27 2011,15:02:11)
;
_computing_molecular_graphics
;
O. V. Dolomanov, L. J. Bourhis, R. J. Gildea, J. A. K. Howard and H. Puschmann,
OLEX2: a complete structure solution, refinement and analysis program.
J. Appl. Cryst. (2009). 42, 339-341.
;
_computing_publication_material 'encif (Wadepohl, 2009-13); encifer 1.4 (CCDC, 2011)'
_computing_structure_refinement 'SHELXL-2013 (Sheldrick, 2013)'
_computing_structure_solution 'SUPERFLIP (Palatinus, 2007-2009)'
_diffrn_ambient_temperature 115(1)
_diffrn_detector 'CCD plate'
_diffrn_detector_area_resol_mean 15.9241
_diffrn_detector_type 'Agilent EOS'
_diffrn_measured_fraction_theta_full 0.992
_diffrn_measured_fraction_theta_max 0.985
_diffrn_measurement_details
;
  1 omega   31.00   68.00   1.0000    4.0000
omega____ theta____ kappa____ phi______ frames
    -        0.0000   57.0000  -60.0000 37

  2 omega   28.00   64.00   1.0000    4.0000
omega____ theta____ kappa____ phi______ frames
    -        0.0000   57.0000   30.0000 36

  3 omega  -21.00    6.00   1.0000    4.0000
omega____ theta____ kappa____ phi______ frames
    -        0.0000   57.0000  -60.0000 27

  4 omega  -20.00   15.00   1.0000    4.0000
omega____ theta____ kappa____ phi______ frames
    -        0.0000   57.0000   30.0000 35

  5 omega  -50.00   -1.00   1.0000    8.0000
omega____ theta____ kappa____ phi______ frames
    -      -26.0000  -76.0000  -51.0000 49

  6 omega  -91.00  -54.00   1.0000    8.0000
omega____ theta____ kappa____ phi______ frames
    -      -26.0000  -76.0000  -51.0000 37

  7 omega  -24.00    2.00   1.0000    8.0000
omega____ theta____ kappa____ phi______ frames
    -      -30.0000  -80.0000    4.0000 26

  8 omega  -27.00    0.00   1.0000    8.0000
omega____ theta____ kappa____ phi______ frames
    -      -30.0000  -78.0000  116.0000 27

  9 omega   10.00   35.00   1.0000    8.0000
omega____ theta____ kappa____ phi______ frames
    -       42.0000   80.0000  118.0000 25

 10 omega   13.00   44.00   1.0000    8.0000
omega____ theta____ kappa____ phi______ frames
    -       42.0000   79.0000  166.0000 31

 11 omega  -49.00   -2.00   1.0000    8.0000
omega____ theta____ kappa____ phi______ frames
    -      -42.5000   38.0000 -150.0000 47

 12 omega  -37.00   30.00   1.0000    8.0000
omega____ theta____ kappa____ phi______ frames
    -      -42.5000   38.0000  -30.0000 67

 13 omega  -58.00  -28.00   1.0000    8.0000
omega____ theta____ kappa____ phi______ frames
    -      -42.5000   57.0000   60.0000 30

 14 omega  -15.00   24.00   1.0000    8.0000
omega____ theta____ kappa____ phi______ frames
    -      -42.5000   57.0000   60.0000 39

 15 omega  -39.00   25.00   1.0000    8.0000
omega____ theta____ kappa____ phi______ frames
    -      -42.5000   38.0000  -90.0000 64

 16 omega   14.00   39.00   1.0000    8.0000
omega____ theta____ kappa____ phi______ frames
    -       46.0000   80.0000 -121.0000 25

 17 omega   15.00   40.00   1.0000    8.0000
omega____ theta____ kappa____ phi______ frames
    -       46.0000   79.0000 -146.0000 25

 18 omega   14.00   39.00   1.0000    8.0000
omega____ theta____ kappa____ phi______ frames
    -       46.0000   80.0000   85.0000 25

 19 omega   14.00   39.00   1.0000    8.0000
omega____ theta____ kappa____ phi______ frames
    -       46.0000   80.0000  -80.0000 25

 20 omega   15.00   40.00   1.0000    8.0000
omega____ theta____ kappa____ phi______ frames
    -       46.0000   78.0000   30.0000 25

 21 omega   18.00   43.00   1.0000    8.0000
omega____ theta____ kappa____ phi______ frames
    -       50.0000   80.0000  -29.0000 25

 22 omega   18.00   43.00   1.0000    8.0000
omega____ theta____ kappa____ phi______ frames
    -       50.0000   80.0000 -143.0000 25

 23 omega   19.00   44.00   1.0000    8.0000
omega____ theta____ kappa____ phi______ frames
    -       50.0000   78.0000  -60.0000 25

 24 omega   19.00   49.00   1.0000    8.0000
omega____ theta____ kappa____ phi______ frames
    -       50.0000   78.0000    5.0000 30

 25 omega   24.00  112.00   1.0000    8.0000
omega____ theta____ kappa____ phi______ frames
    -       54.0000   77.0000 -109.0000 88

 26 omega   35.00   61.00   1.0000    8.0000
omega____ theta____ kappa____ phi______ frames
    -       54.0000   76.0000  -77.0000 26

 27 omega   23.00   48.00   1.0000    8.0000
omega____ theta____ kappa____ phi______ frames
    -       54.0000   78.0000  151.0000 25

 28 omega   25.00   51.00   1.0000    8.0000
omega____ theta____ kappa____ phi______ frames
    -       54.0000   77.0000  108.0000 26

 29 omega   74.00  124.00   1.0000    8.0000
omega____ theta____ kappa____ phi______ frames
    -       54.0000   76.0000  -77.0000 50

 30 omega   95.00  121.00   1.0000    8.0000
omega____ theta____ kappa____ phi______ frames
    -       58.0000   77.0000  -92.0000 26

 31 omega   29.00   78.00   1.0000    8.0000
omega____ theta____ kappa____ phi______ frames
    -       58.0000   77.0000  -92.0000 49

 32 omega   29.00  113.00   1.0000    8.0000
omega____ theta____ kappa____ phi______ frames
    -       58.0000   76.0000  151.0000 84

 33 omega   28.00   87.00   1.0000    8.0000
omega____ theta____ kappa____ phi______ frames
    -       58.0000   77.0000   47.0000 59

 34 omega   32.00  100.00   1.0000    8.0000
omega____ theta____ kappa____ phi______ frames
    -       58.0000   70.0000   94.0000 68

 35 omega   28.00  128.00   1.0000    8.0000
omega____ theta____ kappa____ phi______ frames
    -       58.0000   77.0000  -19.0000 100

 36 omega   29.00  128.00   1.0000    8.0000
omega____ theta____ kappa____ phi______ frames
    -       58.0000   77.0000  175.0000 99

 37 omega    4.00   81.00   1.0000    8.0000
omega____ theta____ kappa____ phi______ frames
    -       66.0000  -80.0000   68.0000 77

 38 omega   41.00   99.00   1.0000    8.0000
omega____ theta____ kappa____ phi______ frames
    -       78.0000  -78.0000  -84.0000 58

 39 omega   30.00   99.00   1.0000    8.0000
omega____ theta____ kappa____ phi______ frames
    -       78.0000  -80.0000  166.0000 69

 40 omega   39.00   65.00   1.0000   16.0000
omega____ theta____ kappa____ phi______ frames
    -      110.2342  -80.0000  117.0000 26

 41 omega   85.00  113.00   1.0000   16.0000
omega____ theta____ kappa____ phi______ frames
    -      110.2342   38.0000    0.0000 28

 42 omega   78.00  103.00   1.0000   16.0000
omega____ theta____ kappa____ phi______ frames
    -      110.2342  -80.0000  -51.0000 25

 43 omega   49.00   75.00   1.0000   16.0000
omega____ theta____ kappa____ phi______ frames
    -      110.2342  -80.0000  -51.0000 26

 44 omega   40.00  140.00   1.0000   16.0000
omega____ theta____ kappa____ phi______ frames
    -      110.2342  -79.0000   29.0000 100

 45 omega   80.00  178.00   1.0000   16.0000
omega____ theta____ kappa____ phi______ frames
    -      110.2342   77.0000   30.0000 98

 46 omega   80.00  176.00   1.0000   16.0000
omega____ theta____ kappa____ phi______ frames
    -      110.2342   77.0000    0.0000 96

 47 omega   88.00  118.00   1.0000   16.0000
omega____ theta____ kappa____ phi______ frames
    -      110.2342   63.0000 -150.0000 30

 48 omega  124.00  178.00   1.0000   16.0000
omega____ theta____ kappa____ phi______ frames
    -      110.2342   77.0000   60.0000 54

 49 omega   80.00  106.00   1.0000   16.0000
omega____ theta____ kappa____ phi______ frames
    -      110.2342   77.0000   60.0000 26

 50 omega  151.00  178.00   1.0000   16.0000
omega____ theta____ kappa____ phi______ frames
    -      110.2342   77.0000  -60.0000 27

 51 omega   80.00  106.00   1.0000   16.0000
omega____ theta____ kappa____ phi______ frames
    -      110.2342   77.0000  -60.0000 26

 52 omega  140.00  166.00   1.0000   16.0000
omega____ theta____ kappa____ phi______ frames
    -      110.2342   77.0000 -120.0000 26

 53 omega   80.00  106.00   1.0000   16.0000
omega____ theta____ kappa____ phi______ frames
    -      110.2342   77.0000 -120.0000 26

 54 omega   80.00  106.00   1.0000   16.0000
omega____ theta____ kappa____ phi______ frames
    -      110.2342   77.0000  150.0000 26

 55 omega   80.00  105.00   1.0000   16.0000
omega____ theta____ kappa____ phi______ frames
    -      110.2342   77.0000  -90.0000 25

 56 omega   80.00  106.00   1.0000   16.0000
omega____ theta____ kappa____ phi______ frames
    -      110.2342   77.0000 -180.0000 26

 57 omega  111.00  178.00   1.0000   16.0000
omega____ theta____ kappa____ phi______ frames
    -      110.2342   77.0000  -30.0000 67

 58 omega   80.00  106.00   1.0000   16.0000
omega____ theta____ kappa____ phi______ frames
    -      110.2342   77.0000  -30.0000 26

 59 omega   80.00  105.00   1.0000   16.0000
omega____ theta____ kappa____ phi______ frames
    -      110.2342   77.0000   90.0000 25

 60 omega   85.00  111.00   1.0000   16.0000
omega____ theta____ kappa____ phi______ frames
    -      110.2342   38.0000  150.0000 26

 61 omega   90.00  121.00   1.0000   16.0000
omega____ theta____ kappa____ phi______ frames
    -      110.2342   50.0000   90.0000 31

 62 omega   88.00  177.00   1.0000   16.0000
omega____ theta____ kappa____ phi______ frames
    -      110.2342   63.0000  -90.0000 89

 63 omega  143.00  177.00   1.0000   16.0000
omega____ theta____ kappa____ phi______ frames
    -      110.2342   50.0000 -120.0000 34

 64 omega   93.00  119.00   1.0000   16.0000
omega____ theta____ kappa____ phi______ frames
    -      110.2342   50.0000 -120.0000 26

 65 omega   88.00  161.00   1.0000   16.0000
omega____ theta____ kappa____ phi______ frames
    -      110.2342   63.0000  -60.0000 73

 66 omega   88.00  114.00   1.0000   16.0000
omega____ theta____ kappa____ phi______ frames
    -      110.2342   63.0000 -120.0000 26

 67 omega  117.00  177.00   1.0000   16.0000
omega____ theta____ kappa____ phi______ frames
    -      110.2342   77.0000  120.0000 60

 68 omega   85.00  111.00   1.0000   16.0000
omega____ theta____ kappa____ phi______ frames
    -      110.2342   38.0000   60.0000 26

 69 omega   80.00  106.00   1.0000   16.0000
omega____ theta____ kappa____ phi______ frames
    -      110.2342   77.0000  120.0000 26

 70 omega   88.00  178.00   1.0000   16.0000
omega____ theta____ kappa____ phi______ frames
    -      110.2342   63.0000  150.0000 90

 71 omega   88.00  177.00   1.0000   16.0000
omega____ theta____ kappa____ phi______ frames
    -      110.2342   63.0000   90.0000 89

 72 omega   45.00  104.00   1.0000   16.0000
omega____ theta____ kappa____ phi______ frames
    -      110.2342  -80.0000 -165.0000 59

 73 omega   92.00  118.00   1.0000   16.0000
omega____ theta____ kappa____ phi______ frames
    -      110.2342   50.0000 -150.0000 26

 74 omega   88.00  150.00   1.0000   16.0000
omega____ theta____ kappa____ phi______ frames
    -      110.2342   50.0000  -90.0000 62

 75 omega   85.00  111.00   1.0000   16.0000
omega____ theta____ kappa____ phi______ frames
    -      110.2342   38.0000   90.0000 26

 76 omega   89.00  116.00   1.0000   16.0000
omega____ theta____ kappa____ phi______ frames
    -      110.2342   50.0000  150.0000 27

 77 omega   88.00  114.00   1.0000   16.0000
omega____ theta____ kappa____ phi______ frames
    -      110.2342   63.0000    0.0000 26

 78 omega  111.00  177.00   1.0000   16.0000
omega____ theta____ kappa____ phi______ frames
    -      110.2342   77.0000 -150.0000 66

 79 omega   70.00  142.00   1.0000   16.0000
omega____ theta____ kappa____ phi______ frames
    -      110.2342  -80.0000 -126.0000 72

 80 omega   80.00  105.00   1.0000   16.0000
omega____ theta____ kappa____ phi______ frames
    -      110.2342   77.0000 -150.0000 25

 81 omega   88.00  176.00   1.0000   16.0000
omega____ theta____ kappa____ phi______ frames
    -      110.2342   63.0000 -180.0000 88

 82 omega   69.00  119.00   1.0000   16.0000
omega____ theta____ kappa____ phi______ frames
    -      110.2342  -80.0000  117.0000 50

 83 omega  -73.00   44.00   1.0000    4.0000
omega____ theta____ kappa____ phi______ frames
    -        0.0000  -19.0000  -30.0000 117

 84 omega  -26.00   72.00   1.0000    4.0000
omega____ theta____ kappa____ phi______ frames
    -        0.0000   38.0000 -180.0000 98

 85 omega   10.00   46.00   1.0000    8.0000
omega____ theta____ kappa____ phi______ frames
    -       42.0000   80.0000 -153.0000 36

 86 omega -115.00  -17.00   1.0000    8.0000
omega____ theta____ kappa____ phi______ frames
    -      -42.5000  -38.0000    0.0000 98

 87 omega -115.00  -17.00   1.0000    8.0000
omega____ theta____ kappa____ phi______ frames
    -      -42.5000  -38.0000  150.0000 98

 88 omega   14.00   46.00   1.0000    8.0000
omega____ theta____ kappa____ phi______ frames
    -       46.0000   80.0000  -33.0000 32

 89 omega   18.00   46.00   1.0000    8.0000
omega____ theta____ kappa____ phi______ frames
    -       50.0000   80.0000  -29.0000 28

 90 omega   18.00   46.00   1.0000    8.0000
omega____ theta____ kappa____ phi______ frames
    -       50.0000   80.0000 -143.0000 28

 91 omega   19.00   49.00   1.0000    8.0000
omega____ theta____ kappa____ phi______ frames
    -       50.0000   78.0000  -78.0000 30

 92 omega   19.00   47.00   1.0000    8.0000
omega____ theta____ kappa____ phi______ frames
    -       50.0000   79.0000   52.0000 28

 93 omega   23.00   49.00   1.0000    8.0000
omega____ theta____ kappa____ phi______ frames
    -       54.0000   78.0000   99.0000 26

 94 omega   24.00  124.00   1.0000    8.0000
omega____ theta____ kappa____ phi______ frames
    -       54.0000   77.0000 -109.0000 100

 95 omega   28.00  128.00   1.0000    8.0000
omega____ theta____ kappa____ phi______ frames
    -       58.0000   77.0000  -92.0000 100

 96 omega   32.00  127.00   1.0000    8.0000
omega____ theta____ kappa____ phi______ frames
    -       58.0000   70.0000   94.0000 95

 97 omega  -13.00   90.00   1.0000    8.0000
omega____ theta____ kappa____ phi______ frames
    -       58.0000  -80.0000   69.0000 103

 98 omega   31.00  127.00   1.0000    8.0000
omega____ theta____ kappa____ phi______ frames
    -       58.0000   72.0000  178.0000 96

 99 omega   29.00  128.00   1.0000    8.0000
omega____ theta____ kappa____ phi______ frames
    -       58.0000   76.0000  -98.0000 99

100 omega   28.00  128.00   1.0000    8.0000
omega____ theta____ kappa____ phi______ frames
    -       58.0000   77.0000  -19.0000 100

101 omega   28.00  128.00   1.0000    8.0000
omega____ theta____ kappa____ phi______ frames
    -       58.0000   77.0000   47.0000 100

102 omega   -5.00   98.00   1.0000    8.0000
omega____ theta____ kappa____ phi______ frames
    -       66.0000  -80.0000  123.0000 103

103 omega   -5.00   98.00   1.0000    8.0000
omega____ theta____ kappa____ phi______ frames
    -       66.0000  -80.0000   68.0000 103

104 omega   -1.00  102.00   1.0000    8.0000
omega____ theta____ kappa____ phi______ frames
    -       70.0000  -80.0000  -58.0000 103

105 omega    7.00  110.00   1.0000    8.0000
omega____ theta____ kappa____ phi______ frames
    -       78.0000  -80.0000  166.0000 103

106 omega    8.00  109.00   1.0000    8.0000
omega____ theta____ kappa____ phi______ frames
    -       78.0000  -78.0000  -84.0000 101

107 omega    7.00  109.00   1.0000    8.0000
omega____ theta____ kappa____ phi______ frames
    -       78.0000  -79.0000 -147.0000 102

108 omega   11.00  114.00   1.0000    8.0000
omega____ theta____ kappa____ phi______ frames
    -       82.0000  -80.0000  -10.0000 103

109 omega   37.00   62.00   1.0000   16.0000
omega____ theta____ kappa____ phi______ frames
    -      110.2342  -25.0000 -120.0000 25

110 omega   37.00   94.00   1.0000   16.0000
omega____ theta____ kappa____ phi______ frames
    -      110.2342  -25.0000  -30.0000 57

;
_diffrn_measurement_device '\k-geometry diffractometer'
_diffrn_measurement_device_type 'Agilent SuperNova, Dual, Cu at zero, Eos'
_diffrn_measurement_method '\w scans'
_diffrn_measurement_specimen_support 'polyimid foil'
_diffrn_orient_matrix_UB_11 -0.0002336000
_diffrn_orient_matrix_UB_12 0.0140214000
_diffrn_orient_matrix_UB_13 0.0734917000
_diffrn_orient_matrix_UB_21 0.0200622000
_diffrn_orient_matrix_UB_22 -0.1024471000
_diffrn_orient_matrix_UB_23 0.0098360000
_diffrn_orient_matrix_UB_31 0.1512116000
_diffrn_orient_matrix_UB_32 0.0135101000
_diffrn_orient_matrix_UB_33 -0.0008105000
_diffrn_radiation_monochromator mirror
_diffrn_radiation_probe x-ray
_diffrn_radiation_type 'Cu K\a'
_diffrn_radiation_wavelength 1.5418
_diffrn_reflns_av_R_equivalents 0.0637
_diffrn_reflns_av_unetI/netI 0.0346
_diffrn_reflns_Laue_measured_fraction_full 0.992
_diffrn_reflns_Laue_measured_fraction_max 0.985
_diffrn_reflns_limit_h_max 11
_diffrn_reflns_limit_h_min -10
_diffrn_reflns_limit_k_max 18
_diffrn_reflns_limit_k_min -18
_diffrn_reflns_limit_l_max 25
_diffrn_reflns_limit_l_min -25
_diffrn_reflns_number 77120
_diffrn_reflns_point_group_measured_fraction_full 0.994
_diffrn_reflns_point_group_measured_fraction_max 0.984
_diffrn_reflns_theta_full 67.684
_diffrn_reflns_theta_max 72.000
_diffrn_reflns_theta_min 3.672
_diffrn_source 'microfocus X-Ray tube'
_diffrn_source_type 'Agilent SuperNova (Cu) X-ray Source'
_exptl_absorpt_coefficient_mu 2.002
_exptl_absorpt_correction_T_max 1.00000
_exptl_absorpt_correction_T_min 0.68056
_exptl_absorpt_correction_type multi-scan
_exptl_absorpt_process_details
;
CrysAlisPro, Agilent Technologies,
Version 1.171.35.19 (release 27-10-2011 CrysAlis171 .NET)
(compiled Oct 27 2011,15:02:11)
Empirical absorption correction using spherical harmonics,
 implemented in SCALE3 ABSPACK scaling algorithm.
;
_exptl_crystal_colour red
_exptl_crystal_density_diffrn 1.201
_exptl_crystal_description plate
_exptl_crystal_F_000 1216
_exptl_crystal_size_max 0.12
_exptl_crystal_size_mid 0.1
_exptl_crystal_size_min 0.03
_refine_diff_density_max 0.234
_refine_diff_density_min -0.235
_refine_diff_density_rms 0.042
_refine_ls_abs_structure_details
;
 Flack x determined using 2236 quotients [(I+)-(I-)]/[(I+)+(I-)]
 (Parsons and Flack (2004), Acta Cryst. A60, s61).
;
_refine_ls_abs_structure_Flack -0.019(8)
_refine_ls_extinction_method none
_refine_ls_goodness_of_fit_ref 1.025
_refine_ls_hydrogen_treatment mixed
_refine_ls_matrix_type full
_refine_ls_number_parameters 405
_refine_ls_number_reflns 5994
_refine_ls_number_restraints 0
_refine_ls_restrained_S_all 1.025
_refine_ls_R_factor_all 0.0305
_refine_ls_R_factor_gt 0.0250
_refine_ls_shift/su_max 0.001
_refine_ls_shift/su_mean 0.000
_refine_ls_structure_factor_coef Fsqd
_refine_ls_weighting_details
;
 w=1/[\s^2^(Fo^2^)+(0.0321P)^2^]
 where P=(Fo^2^+2Fc^2^)/3
;
_refine_ls_weighting_scheme calc
_refine_ls_wR_factor_gt 0.0553
_refine_ls_wR_factor_ref 0.0588
_reflns_Friedel_coverage 0.775
_reflns_Friedel_fraction_full 0.995
_reflns_Friedel_fraction_max 0.983
_reflns_number_gt 5493
_reflns_number_total 5994
_reflns_threshold_expression 'I > 2\s(I)'
_cod_data_source_file om400711d_si_002.cif
_cod_data_source_block ga_ak22
_cod_original_cell_volume 3099.88(18)
_cod_database_code 4081435
_audit_block_refno 1374
_audit_block_usercomment AK334
_olex2_refinement_description
;
1. Fixed Uiso
 At 1.2 times of:
  All C(H) groups, All C(H,H) groups
 At 1.5 times of:
  All C(H,H,H) groups
2.a Idealised Me refined as rotating group with stretchable bonds:
 C4(H4A,H4B,H4C), C5(H5A,H5B,H5C), C7(H7A,H7B,H7C), C8(H8A,H8B,H8C), C10(H10A,
 H10B,H10C), C11(H11A,H11B,H11C), C13(H13A,H13B,H13C), C14(H14A,H14B,H14C),
 C16(H16A,H16B,H16C), C17(H17A,H17B,H17C)
;
_shelx_estimated_absorpt_t_max 0.942
_shelx_estimated_absorpt_t_min 0.795
_cell_oxdiff_length_a 10.0997(7)
_cell_oxdiff_length_b 14.7732(6)
_cell_oxdiff_length_c 20.7762(9)
_cell_oxdiff_angle_alpha 90.088(4)
_cell_oxdiff_angle_beta 90.292(4)
_cell_oxdiff_angle_gamma 89.943(4)
_cell_oxdiff_volume 3099.9(3)
_cell_oxdiff_measurement_reflns_used 22672
_reflns_odcompleteness_completeness 99.30
_reflns_odcompleteness_theta 66.97
_reflns_odcompleteness_iscentric 1

loop_
_symmetry_equiv_pos_as_xyz
'x, y, z'
'-x+1/2, -y, z+1/2'
'x+1/2, -y+1/2, -z'
'-x, y+1/2, -z+1/2'

loop_
_atom_site_label
_atom_site_type_symbol
_atom_site_fract_x
_atom_site_fract_y
_atom_site_fract_z
_atom_site_U_iso_or_equiv
_atom_site_adp_type
_atom_site_occupancy
_atom_site_site_symmetry_order
_atom_site_calc_flag
_atom_site_refinement_flags_posn
_atom_site_refinement_flags_adp
Ni Ni 0.15575(4) 0.52356(2) 0.68113(2) 0.01802(11) Uani 1 1 d . .
P1 P 0.33634(7) 0.44403(4) 0.69416(3) 0.01866(13) Uani 1 1 d . .
P2 P 0.08218(6) 0.50090(4) 0.78017(3) 0.01801(14) Uani 1 1 d . .
N N 0.3217(2) 0.45012(13) 0.82805(9) 0.0193(4) Uani 1 1 d . .
C1 C 0.3836(3) 0.40023(17) 0.77511(12) 0.0209(6) Uani 1 1 d . .
H1A H 0.363(3) 0.3318(18) 0.7760(12) 0.025 Uiso 1 1 d . U
H1B H 0.479(3) 0.4051(18) 0.7778(13) 0.025 Uiso 1 1 d . U
C2 C 0.1812(3) 0.42665(17) 0.83258(12) 0.0224(5) Uani 1 1 d . .
H2A H 0.153(3) 0.4365(18) 0.8777(13) 0.027 Uiso 1 1 d . U
H2B H 0.162(3) 0.3608(19) 0.8241(13) 0.027 Uiso 1 1 d . U
C3 C 0.4785(3) 0.52172(17) 0.68066(12) 0.0242(5) Uani 1 1 d . .
H3 H 0.560(3) 0.4866(18) 0.6907(12) 0.029 Uiso 1 1 d . U
C4 C 0.4923(3) 0.5549(2) 0.61128(12) 0.0325(7) Uani 1 1 d . .
H4A H 0.4973(19) 0.5023(9) 0.5820(5) 0.049 Uiso 1 1 calc R U
H4B H 0.5738(17) 0.5914(12) 0.6071(3) 0.049 Uiso 1 1 calc R U
H4C H 0.4148(16) 0.5924(12) 0.5999(4) 0.049 Uiso 1 1 calc R U
C5 C 0.4705(3) 0.60318(18) 0.72602(13) 0.0292(6) Uani 1 1 d . .
H5A H 0.3920(16) 0.6402(10) 0.7150(6) 0.044 Uiso 1 1 calc R U
H5B H 0.5516(16) 0.6404(9) 0.7215(7) 0.044 Uiso 1 1 calc R U
H5C H 0.4628(19) 0.5817(4) 0.7710(7) 0.044 Uiso 1 1 calc R U
C6 C 0.3774(3) 0.34293(17) 0.64425(12) 0.0239(6) Uani 1 1 d . .
H6 H 0.373(3) 0.3644(18) 0.5986(14) 0.029 Uiso 1 1 d . U
C7 C 0.2740(3) 0.26855(17) 0.65491(13) 0.0297(6) Uani 1 1 d . .
H7A H 0.2834(13) 0.2440(10) 0.6984(8) 0.045 Uiso 1 1 calc R U
H7B H 0.2873(12) 0.2202(10) 0.6234(8) 0.045 Uiso 1 1 calc R U
H7C H 0.1853(15) 0.2940(5) 0.6497(9) 0.045 Uiso 1 1 calc R U
C8 C 0.5182(3) 0.30613(19) 0.65296(14) 0.0319(7) Uani 1 1 d . .
H8A H 0.5825(11) 0.3537(9) 0.6422(9) 0.048 Uiso 1 1 calc R U
H8B H 0.5315(7) 0.2540(12) 0.6244(8) 0.048 Uiso 1 1 calc R U
H8C H 0.5308(7) 0.2872(12) 0.6978(8) 0.048 Uiso 1 1 calc R U
C9 C 0.0478(3) 0.59825(17) 0.83456(12) 0.0239(6) Uani 1 1 d . .
H9 H -0.005(3) 0.6386(19) 0.8097(14) 0.029 Uiso 1 1 d . U
C10 C 0.1765(3) 0.64880(17) 0.85036(12) 0.0298(6) Uani 1 1 d . .
H10A H 0.2320(13) 0.6110(8) 0.8774(9) 0.045 Uiso 1 1 calc R U
H10B H 0.1558(5) 0.7046(12) 0.8729(9) 0.045 Uiso 1 1 calc R U
H10C H 0.2232(13) 0.6627(12) 0.8108(7) 0.045 Uiso 1 1 calc R U
C11 C -0.0275(3) 0.57485(19) 0.89630(13) 0.0342(7) Uani 1 1 d . .
H11A H -0.1089(18) 0.5424(13) 0.8854(2) 0.051 Uiso 1 1 calc R U
H11B H -0.0497(18) 0.6306(10) 0.9193(6) 0.051 Uiso 1 1 calc R U
H11C H 0.0280(12) 0.5366(13) 0.9237(7) 0.051 Uiso 1 1 calc R U
C12 C -0.0755(3) 0.43751(18) 0.77794(13) 0.0262(6) Uani 1 1 d . .
H12 H -0.086(3) 0.4167(19) 0.8171(14) 0.031 Uiso 1 1 d . U
C13 C -0.1938(3) 0.4954(2) 0.75780(14) 0.0363(7) Uani 1 1 d . .
H13A H -0.2002(12) 0.5501(12) 0.7869(8) 0.055 Uiso 1 1 calc R U
H13B H -0.2777(14) 0.4585(8) 0.7614(9) 0.055 Uiso 1 1 calc R U
H13C H -0.1817(10) 0.5161(12) 0.7118(8) 0.055 Uiso 1 1 calc R U
C14 C -0.0641(3) 0.35625(18) 0.73255(13) 0.0332(7) Uani 1 1 d . .
H14A H -0.047(2) 0.3785(4) 0.6870(8) 0.050 Uiso 1 1 calc R U
H14B H -0.1501(16) 0.3204(10) 0.7334(8) 0.050 Uiso 1 1 calc R U
H14C H 0.0118(18) 0.3159(10) 0.7470(6) 0.050 Uiso 1 1 calc R U
C15 C 0.3911(3) 0.43886(18) 0.89061(12) 0.0237(6) Uani 1 1 d . .
H15 H 0.335(3) 0.4659(18) 0.9214(13) 0.028 Uiso 1 1 d . U
C16 C 0.5220(3) 0.4901(2) 0.89101(12) 0.0302(6) Uani 1 1 d . .
H16A H 0.5835(12) 0.4616(9) 0.8607(8) 0.045 Uiso 1 1 calc R U
H16B H 0.5599(11) 0.4886(11) 0.9343(7) 0.045 Uiso 1 1 calc R U
H16C H 0.5067(4) 0.5530(11) 0.8782(9) 0.045 Uiso 1 1 calc R U
C17 C 0.4087(3) 0.34047(19) 0.91169(13) 0.0323(7) Uani 1 1 d . .
H17A H 0.3260(15) 0.3105(7) 0.9103(9) 0.048 Uiso 1 1 calc R U
H17B H 0.4423(19) 0.33884(19) 0.9542(8) 0.048 Uiso 1 1 calc R U
H17C H 0.4687(18) 0.3111(7) 0.8836(7) 0.048 Uiso 1 1 calc R U
C18 C 0.0545(3) 0.64140(16) 0.67821(13) 0.0246(6) Uani 1 1 d . .
H18A H -0.038(3) 0.6321(18) 0.6880(14) 0.030 Uiso 1 1 d . U
H18B H 0.099(3) 0.6672(19) 0.7129(14) 0.030 Uiso 1 1 d . U
C19 C 0.0712(3) 0.70820(16) 0.62536(11) 0.0222(5) Uani 1 1 d . .
C20 C -0.0342(3) 0.73574(17) 0.58615(12) 0.0237(6) Uani 1 1 d . .
H20 H -0.120(3) 0.7103(19) 0.5942(13) 0.028 Uiso 1 1 d . U
C21 C -0.0185(3) 0.80265(18) 0.53964(12) 0.0282(6) Uani 1 1 d . .
H21 H -0.095(3) 0.819(2) 0.5182(14) 0.034 Uiso 1 1 d . U
C22 C 0.1028(3) 0.84329(18) 0.53061(13) 0.0304(7) Uani 1 1 d . .
H22 H 0.117(3) 0.891(2) 0.4981(14) 0.036 Uiso 1 1 d . U
C23 C 0.2098(3) 0.81555(19) 0.56735(14) 0.0314(6) Uani 1 1 d . .
H23 H 0.294(3) 0.842(2) 0.5598(15) 0.038 Uiso 1 1 d . U
C24 C 0.1932(3) 0.74934(18) 0.61386(13) 0.0276(6) Uani 1 1 d . .
H24 H 0.267(3) 0.733(2) 0.6379(15) 0.033 Uiso 1 1 d . U
C25 C 0.1687(3) 0.51649(17) 0.58485(11) 0.0224(5) Uani 1 1 d . .
H25A H 0.155(3) 0.5745(19) 0.5701(12) 0.027 Uiso 1 1 d . U
H25B H 0.251(3) 0.488(2) 0.5696(13) 0.027 Uiso 1 1 d . U
C26 C 0.0547(3) 0.45834(16) 0.56432(11) 0.0225(6) Uani 1 1 d . .
C27 C -0.0770(3) 0.48640(19) 0.57060(11) 0.0272(6) Uani 1 1 d . .
H27 H -0.098(3) 0.543(2) 0.5901(13) 0.033 Uiso 1 1 d . U
C28 C -0.1810(3) 0.4328(2) 0.55050(13) 0.0342(7) Uani 1 1 d . .
H28 H -0.268(3) 0.458(2) 0.5545(15) 0.041 Uiso 1 1 d . U
C29 C -0.1588(3) 0.34842(19) 0.52374(13) 0.0356(7) Uani 1 1 d . .
H29 H -0.229(3) 0.312(2) 0.5119(16) 0.043 Uiso 1 1 d . U
C30 C -0.0297(3) 0.31890(19) 0.51703(14) 0.0348(7) Uani 1 1 d . .
H30 H -0.006(3) 0.262(2) 0.4940(15) 0.042 Uiso 1 1 d . U
C31 C 0.0753(3) 0.37278(18) 0.53667(12) 0.0281(6) Uani 1 1 d . .
H31 H 0.165(3) 0.3503(19) 0.5304(14) 0.034 Uiso 1 1 d . U

loop_
_atom_site_aniso_label
_atom_site_aniso_U_11
_atom_site_aniso_U_22
_atom_site_aniso_U_33
_atom_site_aniso_U_23
_atom_site_aniso_U_13
_atom_site_aniso_U_12
Ni 0.0202(2) 0.0183(2) 0.01558(18) 0.00190(15) -0.00068(17) 0.00158(17)
P1 0.0196(4) 0.0202(3) 0.0162(3) 0.0016(2) 0.0000(3) 0.0011(3)
P2 0.0181(3) 0.0189(3) 0.0170(3) 0.0027(2) 0.0005(2) 0.0004(2)
N 0.0178(12) 0.0236(10) 0.0166(9) 0.0032(7) 0.0001(8) 0.0033(8)
C1 0.0222(16) 0.0235(13) 0.0170(11) 0.0023(10) -0.0011(10) 0.0040(10)
C2 0.0195(15) 0.0262(13) 0.0215(12) 0.0065(9) 0.0013(11) 0.0013(11)
C3 0.0194(14) 0.0295(13) 0.0238(12) 0.0043(11) 0.0007(10) 0.0005(11)
C4 0.0325(18) 0.0393(16) 0.0256(14) 0.0051(12) 0.0056(12) -0.0088(13)
C5 0.0326(17) 0.0298(14) 0.0254(13) 0.0045(11) -0.0031(12) -0.0078(12)
C6 0.0270(17) 0.0248(13) 0.0200(12) -0.0002(10) 0.0011(10) 0.0068(10)
C7 0.0365(18) 0.0257(13) 0.0268(13) -0.0037(11) -0.0032(12) 0.0008(12)
C8 0.0318(18) 0.0345(15) 0.0295(14) -0.0016(12) 0.0012(12) 0.0125(13)
C9 0.0307(17) 0.0230(12) 0.0180(12) 0.0003(10) 0.0012(11) 0.0038(11)
C10 0.0384(19) 0.0253(13) 0.0259(13) -0.0031(10) -0.0035(13) 0.0013(13)
C11 0.044(2) 0.0334(15) 0.0254(14) -0.0011(11) 0.0088(13) 0.0036(13)
C12 0.0233(16) 0.0304(13) 0.0250(13) 0.0057(11) 0.0028(12) -0.0059(12)
C13 0.0190(16) 0.0487(18) 0.0413(15) 0.0068(14) 0.0000(12) -0.0018(13)
C14 0.0383(19) 0.0308(14) 0.0305(14) 0.0009(11) -0.0013(13) -0.0121(13)
C15 0.0228(16) 0.0324(14) 0.0159(11) 0.0022(10) -0.0017(10) 0.0042(11)
C16 0.0318(17) 0.0376(15) 0.0211(12) -0.0003(11) -0.0057(11) -0.0010(13)
C17 0.0293(17) 0.0403(16) 0.0274(13) 0.0130(12) -0.0077(13) 0.0009(13)
C18 0.0316(17) 0.0215(12) 0.0209(12) 0.0012(10) -0.0003(12) 0.0049(11)
C19 0.0294(16) 0.0180(11) 0.0193(12) -0.0020(9) -0.0012(11) 0.0068(11)
C20 0.0272(16) 0.0226(12) 0.0214(12) -0.0019(10) 0.0019(11) 0.0073(11)
C21 0.0376(19) 0.0259(14) 0.0211(13) -0.0016(10) -0.0042(12) 0.0119(12)
C22 0.049(2) 0.0216(13) 0.0201(13) 0.0020(10) 0.0022(12) 0.0029(12)
C23 0.0365(18) 0.0251(14) 0.0325(15) -0.0012(11) 0.0027(13) -0.0030(12)
C24 0.0296(18) 0.0248(13) 0.0284(13) 0.0007(10) -0.0052(12) 0.0040(12)
C25 0.0293(16) 0.0207(12) 0.0171(10) 0.0015(9) 0.0003(11) 0.0024(12)
C26 0.0298(16) 0.0246(13) 0.0131(10) 0.0022(9) -0.0020(10) 0.0011(11)
C27 0.0317(17) 0.0283(14) 0.0217(12) -0.0002(10) 0.0012(11) 0.0020(13)
C28 0.0329(19) 0.0434(16) 0.0264(13) 0.0039(12) -0.0004(13) -0.0046(14)
C29 0.041(2) 0.0374(15) 0.0286(14) 0.0039(11) -0.0055(14) -0.0127(16)
C30 0.052(2) 0.0260(14) 0.0269(15) -0.0023(11) -0.0060(14) -0.0006(14)
C31 0.0374(19) 0.0260(13) 0.0210(12) -0.0010(10) -0.0024(12) 0.0054(12)

loop_
_atom_type_symbol
_atom_type_description
_atom_type_scat_dispersion_real
_atom_type_scat_dispersion_imag
_atom_type_scat_source
C C 0.0181 0.0091 'International Tables Vol C Tables 4.2.6.8 and 6.1.1.4'
H H 0.0000 0.0000 'International Tables Vol C Tables 4.2.6.8 and 6.1.1.4'
N N 0.0311 0.0180 'International Tables Vol C Tables 4.2.6.8 and 6.1.1.4'
Ni Ni -3.0029 0.5091 'International Tables Vol C Tables 4.2.6.8 and 6.1.1.4'
P P 0.2955 0.4335 'International Tables Vol C Tables 4.2.6.8 and 6.1.1.4'

loop_
_geom_angle_atom_site_label_1
_geom_angle_atom_site_label_2
_geom_angle_atom_site_label_3
_geom_angle
P1 Ni P2 94.81(3)
C18 Ni P1 152.78(9)
C18 Ni P2 89.32(8)
C25 Ni P1 92.35(8)
C25 Ni P2 160.15(8)
C25 Ni C18 92.75(10)
C1 P1 Ni 120.77(9)
C1 P1 C6 99.62(11)
C3 P1 Ni 107.10(8)
C3 P1 C1 98.78(12)
C3 P1 C6 103.80(12)
C6 P1 Ni 123.15(9)
C2 P2 Ni 117.24(9)
C2 P2 C9 101.67(12)
C2 P2 C12 100.45(12)
C9 P2 Ni 120.70(8)
C12 P2 Ni 110.03(9)
C12 P2 C9 104.22(13)
C1 N C15 113.56(19)
C2 N C1 110.06(19)
C2 N C15 111.99(18)
P1 C1 H1A 107.8(15)
P1 C1 H1B 106.4(16)
N C1 P1 113.22(17)
N C1 H1A 113.3(15)
N C1 H1B 110.1(16)
H1A C1 H1B 106(2)
P2 C2 H2A 108.5(16)
P2 C2 H2B 111.7(16)
N C2 P2 110.34(16)
N C2 H2A 107.6(17)
N C2 H2B 113.6(16)
H2A C2 H2B 105(2)
P1 C3 H3 106.6(15)
C4 C3 P1 114.24(18)
C4 C3 H3 106.8(15)
C4 C3 C5 109.5(2)
C5 C3 P1 110.59(18)
C5 C3 H3 108.9(15)
C3 C4 H4A 109.5
C3 C4 H4B 109.5
C3 C4 H4C 109.5
H4A C4 H4B 109.5
H4A C4 H4C 109.5
H4B C4 H4C 109.5
C3 C5 H5A 109.5
C3 C5 H5B 109.5
C3 C5 H5C 109.5
H5A C5 H5B 109.5
H5A C5 H5C 109.5
H5B C5 H5C 109.5
P1 C6 H6 105.3(16)
C7 C6 P1 110.01(17)
C7 C6 H6 109.3(16)
C7 C6 C8 111.2(2)
C8 C6 P1 115.12(19)
C8 C6 H6 105.6(16)
C6 C7 H7A 109.5
C6 C7 H7B 109.5
C6 C7 H7C 109.5
H7A C7 H7B 109.5
H7A C7 H7C 109.5
H7B C7 H7C 109.5
C6 C8 H8A 109.5
C6 C8 H8B 109.5
C6 C8 H8C 109.5
H8A C8 H8B 109.5
H8A C8 H8C 109.5
H8B C8 H8C 109.5
P2 C9 H9 105.0(17)
C10 C9 P2 110.32(18)
C10 C9 H9 106.7(17)
C11 C9 P2 115.30(18)
C11 C9 H9 108.5(17)
C11 C9 C10 110.6(2)
C9 C10 H10A 109.5
C9 C10 H10B 109.5
C9 C10 H10C 109.5
H10A C10 H10B 109.5
H10A C10 H10C 109.5
H10B C10 H10C 109.5
C9 C11 H11A 109.5
C9 C11 H11B 109.5
C9 C11 H11C 109.5
H11A C11 H11B 109.5
H11A C11 H11C 109.5
H11B C11 H11C 109.5
P2 C12 H12 105(2)
C13 C12 P2 113.40(19)
C13 C12 H12 111(2)
C13 C12 C14 109.2(2)
C14 C12 P2 110.4(2)
C14 C12 H12 107.8(18)
C12 C13 H13A 109.5
C12 C13 H13B 109.5
C12 C13 H13C 109.5
H13A C13 H13B 109.5
H13A C13 H13C 109.5
H13B C13 H13C 109.5
C12 C14 H14A 109.5
C12 C14 H14B 109.5
C12 C14 H14C 109.5
H14A C14 H14B 109.5
H14A C14 H14C 109.5
H14B C14 H14C 109.5
N C15 H15 105.3(17)
N C15 C16 111.0(2)
N C15 C17 114.3(2)
C16 C15 H15 107.7(17)
C16 C15 C17 111.7(2)
C17 C15 H15 106.2(16)
C15 C16 H16A 109.5
C15 C16 H16B 109.5
C15 C16 H16C 109.5
H16A C16 H16B 109.5
H16A C16 H16C 109.5
H16B C16 H16C 109.5
C15 C17 H17A 109.5
C15 C17 H17B 109.5
C15 C17 H17C 109.5
H17A C17 H17B 109.5
H17A C17 H17C 109.5
H17B C17 H17C 109.5
Ni C18 H18A 111.1(16)
Ni C18 H18B 94.9(18)
H18A C18 H18B 111(3)
C19 C18 Ni 122.44(19)
C19 C18 H18A 111.2(17)
C19 C18 H18B 104.2(17)
C20 C19 C18 122.4(3)
C24 C19 C18 121.1(2)
C24 C19 C20 116.5(2)
C19 C20 H20 118.2(17)
C21 C20 C19 121.5(3)
C21 C20 H20 120.1(17)
C20 C21 H21 114.9(19)
C22 C21 C20 120.4(3)
C22 C21 H21 124.6(19)
C21 C22 H22 122.0(18)
C21 C22 C23 119.4(3)
C23 C22 H22 118.6(18)
C22 C23 H23 119.2(19)
C24 C23 C22 119.9(3)
C24 C23 H23 121(2)
C19 C24 H24 120.1(19)
C23 C24 C19 122.3(3)
C23 C24 H24 117.6(19)
Ni C25 H25A 105.9(17)
Ni C25 H25B 113.4(16)
H25A C25 H25B 115(3)
C26 C25 Ni 105.26(16)
C26 C25 H25A 108.6(18)
C26 C25 H25B 108.4(17)
C27 C26 C25 122.3(2)
C27 C26 C31 116.5(3)
C31 C26 C25 121.2(2)
C26 C27 H27 120.6(19)
C28 C27 C26 121.7(3)
C28 C27 H27 117.7(19)
C27 C28 H28 116.6(19)
C27 C28 C29 121.0(3)
C29 C28 H28 122.4(19)
C28 C29 H29 121(2)
C30 C29 C28 118.6(3)
C30 C29 H29 121(2)
C29 C30 H30 122.9(18)
C29 C30 C31 120.7(3)
C31 C30 H30 116.0(18)
C26 C31 H31 120.0(18)
C30 C31 C26 121.6(3)
C30 C31 H31 118.4(17)

loop_
_geom_bond_atom_site_label_1
_geom_bond_atom_site_label_2
_geom_bond_distance
Ni P1 2.1862(8)
Ni P2 2.2137(7)
Ni C18 2.020(2)
Ni C25 2.008(2)
P1 C1 1.864(2)
P1 C3 1.859(3)
P1 C6 1.865(3)
P2 C2 1.841(2)
P2 C9 1.861(3)
P2 C12 1.848(3)
N C1 1.464(3)
N C2 1.464(3)
N C15 1.486(3)
C1 H1A 1.03(3)
C1 H1B 0.97(3)
C2 H2A 0.99(3)
C2 H2B 1.01(3)
C3 H3 1.00(3)
C3 C4 1.529(3)
C3 C5 1.530(4)
C4 H4A 0.988(17)
C4 H4B 0.988(17)
C4 H4C 0.988(17)
C5 H5A 0.990(16)
C5 H5B 0.990(16)
C5 H5C 0.990(16)
C6 H6 1.00(3)
C6 C7 1.532(4)
C6 C8 1.533(4)
C7 H7A 0.978(16)
C7 H7B 0.978(16)
C7 H7C 0.978(16)
C8 H8A 0.982(15)
C8 H8B 0.982(15)
C8 H8C 0.982(15)
C9 H9 0.95(3)
C9 C10 1.535(4)
C9 C11 1.531(4)
C10 H10A 0.971(17)
C10 H10B 0.971(17)
C10 H10C 0.971(17)
C11 H11A 0.979(17)
C11 H11B 0.979(17)
C11 H11C 0.979(17)
C12 H12 0.88(3)
C12 C13 1.528(4)
C12 C14 1.531(4)
C13 H13A 1.011(17)
C13 H13B 1.011(17)
C13 H13C 1.011(17)
C14 H14A 1.017(17)
C14 H14B 1.017(17)
C14 H14C 1.017(17)
C15 H15 0.94(3)
C15 C16 1.523(4)
C15 C17 1.528(4)
C16 H16A 0.979(16)
C16 H16B 0.979(16)
C16 H16C 0.979(16)
C17 H17A 0.946(16)
C17 H17B 0.946(16)
C17 H17C 0.946(16)
C18 H18A 0.96(3)
C18 H18B 0.93(3)
C18 C19 1.486(3)
C19 C20 1.402(4)
C19 C24 1.394(4)
C20 H20 0.96(3)
C20 C21 1.391(4)
C21 H21 0.93(3)
C21 C22 1.377(4)
C22 H22 0.98(3)
C22 C23 1.386(4)
C23 H23 0.95(3)
C23 C24 1.385(4)
C24 H24 0.93(3)
C25 H25A 0.92(3)
C25 H25B 0.98(3)
C25 C26 1.499(4)
C26 C27 1.400(4)
C26 C31 1.404(3)
C27 H27 0.95(3)
C27 C28 1.380(4)
C28 H28 0.96(3)
C28 C29 1.383(4)
C29 H29 0.92(3)
C29 C30 1.382(5)
C30 H30 0.99(3)
C30 C31 1.387(4)
C31 H31 0.97(3)

loop_
_geom_torsion_atom_site_label_1
_geom_torsion_atom_site_label_2
_geom_torsion_atom_site_label_3
_geom_torsion_atom_site_label_4
_geom_torsion
Ni P1 C1 N -21.4(2)
Ni P1 C3 C4 -67.5(2)
Ni P1 C3 C5 56.55(18)
Ni P1 C6 C7 -63.4(2)
Ni P1 C6 C8 170.11(15)
Ni P2 C2 N 45.90(19)
Ni P2 C9 C10 -65.35(19)
Ni P2 C9 C11 168.53(18)
Ni P2 C12 C13 -75.7(2)
Ni P2 C12 C14 47.2(2)
Ni C18 C19 C20 120.8(2)
Ni C18 C19 C24 -61.5(3)
Ni C25 C26 C27 67.6(3)
Ni C25 C26 C31 -113.4(2)
C1 P1 C3 C4 166.4(2)
C1 P1 C3 C5 -69.55(19)
C1 P1 C6 C7 73.6(2)
C1 P1 C6 C8 -53.0(2)
C1 N C2 P2 -87.9(2)
C1 N C15 C16 72.3(3)
C1 N C15 C17 -55.1(3)
C2 P2 C9 C10 66.41(19)
C2 P2 C9 C11 -59.7(2)
C2 P2 C12 C13 160.1(2)
C2 P2 C12 C14 -77.1(2)
C2 N C1 P1 73.7(2)
C2 N C15 C16 -162.2(2)
C2 N C15 C17 70.3(3)
C3 P1 C1 N 94.56(19)
C3 P1 C6 C7 175.17(18)
C3 P1 C6 C8 48.6(2)
C6 P1 C1 N -159.72(18)
C6 P1 C3 C4 64.2(2)
C6 P1 C3 C5 -171.79(18)
C9 P2 C2 N -87.94(18)
C9 P2 C12 C13 55.0(2)
C9 P2 C12 C14 177.93(18)
C12 P2 C2 N 165.02(17)
C12 P2 C9 C10 170.50(17)
C12 P2 C9 C11 44.4(2)
C15 N C1 P1 -159.91(17)
C15 N C2 P2 144.77(17)
C18 C19 C20 C21 175.8(2)
C18 C19 C24 C23 -176.3(2)
C19 C20 C21 C22 0.5(4)
C20 C19 C24 C23 1.5(4)
C20 C21 C22 C23 1.4(4)
C21 C22 C23 C24 -1.8(4)
C22 C23 C24 C19 0.4(4)
C24 C19 C20 C21 -1.9(4)
C25 C26 C27 C28 178.9(2)
C25 C26 C31 C30 -179.4(2)
C26 C27 C28 C29 0.6(4)
C27 C26 C31 C30 -0.4(4)
C27 C28 C29 C30 -0.5(4)
C28 C29 C30 C31 0.0(4)
C29 C30 C31 C26 0.5(4)
C31 C26 C27 C28 -0.1(4)
